data_2222141
loop_
_publ_author_name
'Chen, Li Zhuang'

_publ_section_title
;
 Dimorpholinium pentachloridoantimonate(III)
;
_journal_coeditor_code SI2174
_journal_issue 6
_journal_name_full 'Acta Crystallographica Section E'
_journal_page_first m689
_journal_paper_doi 10.1107/S1600536809019345
_journal_volume 65
_journal_year 2009
_chemical_formula_iupac '(C4 H10 N O)2 [Sb Cl5]'
_chemical_formula_moiety '2(C4 H10 N O +), Sb Cl5 2-'
_chemical_formula_sum 'C8 H20 Cl5 N2 O2 Sb'
_chemical_formula_weight 475.26
_chemical_name_systematic
;
Dimorpholinium pentachloridoantimonate(III)
;
_space_group_IT_number 19
_symmetry_cell_setting orthorhombic
_symmetry_space_group_name_Hall 'P 2ac 2ab'
_symmetry_space_group_name_H-M 'P 21 21 21'
_atom_sites_solution_hydrogens geom
_atom_sites_solution_primary direct
_atom_sites_solution_secondary difmap
_audit_creation_method SHELXL-97
_cell_angle_alpha 90.00
_cell_angle_beta 90.00
_cell_angle_gamma 90.00
_cell_formula_units_Z 4
_cell_length_a 9.0562(18)
_cell_length_b 10.273(2)
_cell_length_c 18.032(4)
_cell_measurement_reflns_used 3845
_cell_measurement_temperature 298(2)
_cell_measurement_theta_max 27.48
_cell_measurement_theta_min 3
_cell_volume 1677.6(6)
_computing_cell_refinement 'CrystalClear (Rigaku, 2005)'
_computing_data_collection 'CrystalClear (Rigaku, 2005)'
_computing_data_reduction 'CrystalClear (Rigaku, 2005)'
_computing_molecular_graphics 'SHELXTL (Sheldrick, 2008)'
_computing_publication_material 'SHELXL97 (Sheldrick, 2008)'
_computing_structure_refinement 'SHELXL97 (Sheldrick, 2008)'
_computing_structure_solution 'SHELXS97 (Sheldrick, 2008)'
_diffrn_ambient_temperature 298(2)
_diffrn_detector_area_resol_mean 13.6612
_diffrn_measured_fraction_theta_full 0.999
_diffrn_measured_fraction_theta_max 0.999
_diffrn_measurement_device_type 'Rigaku Mercury2 (2\\times 2 bin mode)'
_diffrn_measurement_method \w
_diffrn_radiation_monochromator graphite
_diffrn_radiation_source 'fine-focus sealed tube'
_diffrn_radiation_type MoK\a
_diffrn_radiation_wavelength 0.71073
_diffrn_reflns_av_R_equivalents 0.0264
_diffrn_reflns_av_sigmaI/netI 0.0227
_diffrn_reflns_limit_h_max 11
_diffrn_reflns_limit_h_min -11
_diffrn_reflns_limit_k_max 13
_diffrn_reflns_limit_k_min -13
_diffrn_reflns_limit_l_max 23
_diffrn_reflns_limit_l_min -23
_diffrn_reflns_number 17552
_diffrn_reflns_theta_full 27.48
_diffrn_reflns_theta_max 27.48
_diffrn_reflns_theta_min 3.00
_exptl_absorpt_coefficient_mu 2.437
_exptl_absorpt_correction_T_max 0.616
_exptl_absorpt_correction_T_min 0.567
_exptl_absorpt_correction_type multi-scan
_exptl_absorpt_process_details '(CrystalClear; Rigaku, 2005)'
_exptl_crystal_colour colourless
_exptl_crystal_density_diffrn 1.882
_exptl_crystal_density_method 'not measured'
_exptl_crystal_description block
_exptl_crystal_F_000 936
_exptl_crystal_size_max 0.25
_exptl_crystal_size_mid 0.20
_exptl_crystal_size_min 0.20
_refine_diff_density_max 0.320
_refine_diff_density_min -0.658
_refine_ls_abs_structure_details 'Flack (1983)'
_refine_ls_abs_structure_Flack -0.005(15)
_refine_ls_extinction_method none
_refine_ls_goodness_of_fit_ref 1.242
_refine_ls_hydrogen_treatment constr
_refine_ls_matrix_type full
_refine_ls_number_parameters 163
_refine_ls_number_reflns 3845
_refine_ls_number_restraints 0
_refine_ls_restrained_S_all 1.242
_refine_ls_R_factor_all 0.0214
_refine_ls_R_factor_gt 0.0205
_refine_ls_shift/su_max 0.003
_refine_ls_shift/su_mean 0.000
_refine_ls_structure_factor_coef Fsqd
_refine_ls_weighting_details 'calc w=1/[\s^2^(Fo^2^)+(0.0201P)^2^] where P=(Fo^2^+2Fc^2^)/3'
_refine_ls_weighting_scheme calc
_refine_ls_wR_factor_gt 0.0462
_refine_ls_wR_factor_ref 0.0464
_reflns_number_gt 3759
_reflns_number_total 3845
_reflns_threshold_expression I>2\s(I)
_cod_data_source_file si2174.cif
_cod_data_source_block I
_cod_database_code 2222141
_cod_database_fobs_code 2222141

loop_
_symmetry_equiv_pos_as_xyz
'x, y, z'
'-x+1/2, -y, z+1/2'
'-x, y+1/2, -z+1/2'
'x+1/2, -y+1/2, -z'

loop_
_atom_site_type_symbol
_atom_site_label
_atom_site_fract_x
_atom_site_fract_y
_atom_site_fract_z
_atom_site_U_iso_or_equiv
_atom_site_adp_type
_atom_site_calc_flag
_atom_site_refinement_flags
_atom_site_occupancy
_atom_site_disorder_assembly
_atom_site_disorder_group
C C1 0.7135(3) 0.5818(4) 0.95313(17) 0.0425(8) Uani d . 1 . .
H H1A 0.7413 0.6730 0.9546 0.051 Uiso calc R 1 . .
H H1B 0.7866 0.5329 0.9808 0.051 Uiso calc R 1 . .
C C2 0.5653(4) 0.5651(3) 0.98887(17) 0.0431(7) Uani d . 1 . .
H H2A 0.5395 0.4735 0.9906 0.052 Uiso calc R 1 . .
H H2B 0.5680 0.5980 1.0393 0.052 Uiso calc R 1 . .
C C3 0.4560(3) 0.5973(4) 0.86593(18) 0.0459(8) Uani d . 1 . .
H H3A 0.3890 0.6514 0.8374 0.055 Uiso calc R 1 . .
H H3B 0.4236 0.5076 0.8616 0.055 Uiso calc R 1 . .
C C4 0.6092(3) 0.6104(3) 0.83609(17) 0.0440(8) Uani d . 1 . .
H H4A 0.6114 0.5797 0.7852 0.053 Uiso calc R 1 . .
H H4B 0.6372 0.7016 0.8361 0.053 Uiso calc R 1 . .
C C5 0.8890(4) 0.6967(3) 0.68509(19) 0.0461(8) Uani d . 1 . .
H H5A 0.7903 0.6605 0.6819 0.055 Uiso calc R 1 . .
H H5B 0.9521 0.6478 0.6516 0.055 Uiso calc R 1 . .
C C6 0.8854(3) 0.8366(3) 0.66122(19) 0.0442(8) Uani d . 1 . .
H H6A 0.8495 0.8431 0.6107 0.053 Uiso calc R 1 . .
H H6B 0.8196 0.8858 0.6931 0.053 Uiso calc R 1 . .
C C7 1.0960(3) 0.8730(3) 0.74228(15) 0.0376(6) Uani d . 1 . .
H H7A 1.0382 0.9243 0.7769 0.045 Uiso calc R 1 . .
H H7B 1.1976 0.9028 0.7446 0.045 Uiso calc R 1 . .
C C8 1.0880(4) 0.7312(3) 0.76295(16) 0.0411(7) Uani d . 1 . .
H H8A 1.1510 0.6814 0.7299 0.049 Uiso calc R 1 . .
H H8B 1.1247 0.7199 0.8131 0.049 Uiso calc R 1 . .
Cl Cl1 0.82449(9) 1.24256(9) 0.98134(4) 0.0472(2) Uani d . 1 . .
Cl Cl2 0.55039(9) 1.24280(7) 0.82480(4) 0.04292(19) Uani d . 1 . .
Cl Cl3 0.39146(8) 0.94495(7) 0.87224(4) 0.03967(18) Uani d . 1 . .
Cl Cl4 0.76734(9) 0.96688(8) 0.86621(5) 0.04330(19) Uani d . 1 . .
Cl Cl5 0.60479(7) 0.89292(7) 1.04341(4) 0.03298(15) Uani d . 1 . .
N N1 0.4534(2) 0.6378(2) 0.94513(14) 0.0407(6) Uani d . 1 . .
H H1C 0.4718 0.7238 0.9483 0.049 Uiso calc R 1 . .
H H1D 0.3631 0.6231 0.9641 0.049 Uiso calc R 1 . .
N N2 1.0376(3) 0.8903(2) 0.66613(14) 0.0365(6) Uani d . 1 . .
H H2C 1.0966 0.8490 0.6336 0.044 Uiso calc R 1 . .
H H2D 1.0366 0.9754 0.6544 0.044 Uiso calc R 1 . .
O O1 0.7123(2) 0.5387(2) 0.87871(12) 0.0377(5) Uani d . 1 . .
O O2 0.9422(2) 0.6830(2) 0.75855(11) 0.0430(5) Uani d . 1 . .
Sb Sb1 0.580748(19) 1.092473(15) 0.928491(9) 0.02418(5) Uani d . 1 . .

loop_
_atom_site_aniso_label
_atom_site_aniso_U_11
_atom_site_aniso_U_22
_atom_site_aniso_U_33
_atom_site_aniso_U_12
_atom_site_aniso_U_13
_atom_site_aniso_U_23
C1 0.0334(15) 0.054(2) 0.0404(17) 0.0040(17) -0.0037(13) -0.0141(16)
C2 0.0470(18) 0.0450(18) 0.0374(16) -0.0036(16) 0.0051(15) -0.0036(13)
C3 0.0338(16) 0.053(2) 0.0507(19) 0.0112(17) -0.0098(13) -0.0112(17)
C4 0.0459(18) 0.0497(19) 0.0364(16) 0.0138(17) 0.0012(13) 0.0029(14)
C5 0.0397(18) 0.0457(18) 0.0531(19) -0.0173(15) -0.0041(15) 0.0022(15)
C6 0.0322(16) 0.0501(19) 0.0502(19) -0.0012(15) -0.0070(14) 0.0157(15)
C7 0.0376(15) 0.0393(15) 0.0360(15) -0.0078(14) 0.0006(13) -0.0015(12)
C8 0.0445(17) 0.0466(17) 0.0322(15) 0.0030(17) -0.0056(15) 0.0060(12)
Cl1 0.0464(4) 0.0481(5) 0.0472(5) -0.0051(4) 0.0000(4) -0.0024(4)
Cl2 0.0547(5) 0.0364(4) 0.0377(4) -0.0036(4) -0.0052(3) 0.0098(3)
Cl3 0.0387(4) 0.0398(4) 0.0405(4) -0.0074(3) -0.0098(3) 0.0001(3)
Cl4 0.0394(4) 0.0377(4) 0.0529(5) 0.0030(4) 0.0191(4) -0.0080(3)
Cl5 0.0284(3) 0.0367(4) 0.0338(3) 0.0025(3) 0.0000(3) 0.0024(3)
N1 0.0215(11) 0.0392(14) 0.0613(18) -0.0020(10) 0.0108(11) -0.0130(12)
N2 0.0381(13) 0.0300(13) 0.0413(14) -0.0037(11) 0.0054(10) 0.0085(11)
O1 0.0298(11) 0.0443(13) 0.0389(12) 0.0123(9) 0.0013(9) -0.0074(10)
O2 0.0443(12) 0.0420(11) 0.0427(12) -0.0127(11) 0.0039(10) 0.0146(9)
Sb1 0.02303(8) 0.02452(8) 0.02498(8) -0.00036(8) 0.00101(7) -0.00180(7)

loop_
_atom_type_symbol
_atom_type_description
_atom_type_scat_dispersion_real
_atom_type_scat_dispersion_imag
_atom_type_scat_source
C C 0.0033 0.0016 'International Tables Vol C Tables 4.2.6.8 and 6.1.1.4'
H H 0.0000 0.0000 'International Tables Vol C Tables 4.2.6.8 and 6.1.1.4'
N N 0.0061 0.0033 'International Tables Vol C Tables 4.2.6.8 and 6.1.1.4'
O O 0.0106 0.0060 'International Tables Vol C Tables 4.2.6.8 and 6.1.1.4'
Cl Cl 0.1484 0.1585 'International Tables Vol C Tables 4.2.6.8 and 6.1.1.4'
Sb Sb -0.5866 1.5461 'International Tables Vol C Tables 4.2.6.8 and 6.1.1.4'

loop_
_geom_angle_atom_site_label_1
_geom_angle_atom_site_label_2
_geom_angle_atom_site_label_3
_geom_angle_site_symmetry_1
_geom_angle_site_symmetry_3
_geom_angle
_geom_angle_publ_flag
O1 C1 C2 . . 111.4(2) ?
O1 C1 H1A . . 109.3 ?
C2 C1 H1A . . 109.3 ?
O1 C1 H1B . . 109.3 ?
C2 C1 H1B . . 109.3 ?
H1A C1 H1B . . 108.0 ?
N1 C2 C1 . . 109.0(3) ?
N1 C2 H2A . . 109.9 ?
C1 C2 H2A . . 109.9 ?
N1 C2 H2B . . 109.9 ?
C1 C2 H2B . . 109.9 ?
H2A C2 H2B . . 108.3 ?
N1 C3 C4 . . 109.6(2) ?
N1 C3 H3A . . 109.8 ?
C4 C3 H3A . . 109.8 ?
N1 C3 H3B . . 109.8 ?
C4 C3 H3B . . 109.8 ?
H3A C3 H3B . . 108.2 ?
O1 C4 C3 . . 111.7(3) ?
O1 C4 H4A . . 109.3 ?
C3 C4 H4A . . 109.3 ?
O1 C4 H4B . . 109.3 ?
C3 C4 H4B . . 109.3 ?
H4A C4 H4B . . 107.9 ?
O2 C5 C6 . . 111.7(3) ?
O2 C5 H5A . . 109.3 ?
C6 C5 H5A . . 109.3 ?
O2 C5 H5B . . 109.3 ?
C6 C5 H5B . . 109.3 ?
H5A C5 H5B . . 107.9 ?
N2 C6 C5 . . 108.5(2) ?
N2 C6 H6A . . 110.0 ?
C5 C6 H6A . . 110.0 ?
N2 C6 H6B . . 110.0 ?
C5 C6 H6B . . 110.0 ?
H6A C6 H6B . . 108.4 ?
N2 C7 C8 . . 109.1(2) ?
N2 C7 H7A . . 109.9 ?
C8 C7 H7A . . 109.9 ?
N2 C7 H7B . . 109.9 ?
C8 C7 H7B . . 109.9 ?
H7A C7 H7B . . 108.3 ?
O2 C8 C7 . . 111.7(3) ?
O2 C8 H8A . . 109.3 ?
C7 C8 H8A . . 109.3 ?
O2 C8 H8B . . 109.3 ?
C7 C8 H8B . . 109.3 ?
H8A C8 H8B . . 107.9 ?
C2 N1 C3 . . 111.0(2) ?
C2 N1 H1C . . 109.4 ?
C3 N1 H1C . . 109.4 ?
C2 N1 H1D . . 109.4 ?
C3 N1 H1D . . 109.4 ?
H1C N1 H1D . . 108.0 ?
C7 N2 C6 . . 110.0(2) ?
C7 N2 H2C . . 109.7 ?
C6 N2 H2C . . 109.7 ?
C7 N2 H2D . . 109.7 ?
C6 N2 H2D . . 109.7 ?
H2C N2 H2D . . 108.2 ?
C1 O1 C4 . . 111.0(2) ?
C8 O2 C5 . . 109.6(2) ?
Cl4 Sb1 Cl2 . . 93.49(3) ?
Cl4 Sb1 Cl3 . . 88.12(3) ?
Cl2 Sb1 Cl3 . . 89.74(3) ?
Cl4 Sb1 Cl1 . . 84.40(3) ?
Cl2 Sb1 Cl1 . . 90.06(3) ?
Cl3 Sb1 Cl1 . . 172.49(3) ?

loop_
_geom_bond_atom_site_label_1
_geom_bond_atom_site_label_2
_geom_bond_site_symmetry_2
_geom_bond_distance
_geom_bond_publ_flag
C1 O1 . 1.413(4) ?
C1 C2 . 1.499(4) ?
C1 H1A . 0.9700 ?
C1 H1B . 0.9700 ?
C2 N1 . 1.485(4) ?
C2 H2A . 0.9700 ?
C2 H2B . 0.9700 ?
C3 N1 . 1.488(4) ?
C3 C4 . 1.494(4) ?
C3 H3A . 0.9700 ?
C3 H3B . 0.9700 ?
C4 O1 . 1.416(4) ?
C4 H4A . 0.9700 ?
C4 H4B . 0.9700 ?
C5 O2 . 1.417(4) ?
C5 C6 . 1.501(4) ?
C5 H5A . 0.9700 ?
C5 H5B . 0.9700 ?
C6 N2 . 1.487(4) ?
C6 H6A . 0.9700 ?
C6 H6B . 0.9700 ?
C7 N2 . 1.482(4) ?
C7 C8 . 1.506(4) ?
C7 H7A . 0.9700 ?
C7 H7B . 0.9700 ?
C8 O2 . 1.412(4) ?
C8 H8A . 0.9700 ?
C8 H8B . 0.9700 ?
Cl1 Sb1 . 2.8562(9) ?
Cl2 Sb1 . 2.4405(8) ?
Cl3 Sb1 . 2.5028(8) ?
Cl4 Sb1 . 2.4045(8) ?
N1 H1C . 0.9000 ?
N1 H1D . 0.9000 ?
N2 H2C . 0.9000 ?
N2 H2D . 0.9000 ?

loop_
_geom_hbond_atom_site_label_D
_geom_hbond_atom_site_label_H
_geom_hbond_atom_site_label_A
_geom_hbond_site_symmetry_A
_geom_hbond_distance_DH
_geom_hbond_distance_HA
_geom_hbond_distance_DA
_geom_hbond_angle_DHA
N1 H1D Cl5 4_467 0.90 2.35 3.180(2) 153.5
C1 H1B Cl3 4_567 0.97 2.82 3.548(3) 132.1
N2 H2D Cl5 2_674 0.90 2.73 3.394(2) 131.1
N2 H2C Cl1 3_746 0.90 2.45 3.306(3) 159.3
N2 H2D O1 3_756 0.90 2.44 2.848(3) 107.9
N1 H1C Cl3 . 0.90 2.75 3.463(3) 136.8
N1 H1C Cl5 . 0.90 2.72 3.448(3) 138.4
